data_4028370
loop_
_publ_author_name
'Wei Wang'
'Wen-Jie Zhang'
'Lei Wang'
'Ching Kheng Quah'
'Hoong-Kun Fun'
'Jian-Hua Xu'
'Yan Zhang'

_publ_section_title
;
 Photoinduced Reactions of para-Quinones with Bicyclopropylidene Leading
 to Diverse Polycyclic Compounds with Spirocyclopropanes
;
_journal_name_full 'Journal of Organic Chemistry'
_journal_page_first 6211
_journal_page_last 6222
_journal_paper_doi 10.1021/jo4008767
_journal_volume 78
_journal_year 2013
_chemical_formula_moiety 'C12 H10 Cl2 O2'
_chemical_formula_sum 'C12 H10 Cl2 O2'
_chemical_formula_weight 257.10
_chemical_name_systematic
; 
 ? 
;
_space_group_IT_number 15
_symmetry_cell_setting monoclinic
_symmetry_space_group_name_Hall '-C 2yc'
_symmetry_space_group_name_H-M 'C 1 2/c 1'
_atom_sites_solution_hydrogens geom
_atom_sites_solution_primary direct
_atom_sites_solution_secondary difmap
_audit_creation_method SHELXL-97
_cell_angle_alpha 90.00
_cell_angle_beta 101.3170(1)
_cell_angle_gamma 90.00
_cell_formula_units_Z 8
_cell_length_a 19.9063(4)
_cell_length_b 6.7658(2)
_cell_length_c 17.8716(4)
_cell_measurement_reflns_used 4195
_cell_measurement_temperature 100(1)
_cell_measurement_theta_max 30.13
_cell_measurement_theta_min 2.32
_cell_volume 2360.18(10)
_computing_cell_refinement 'SAINT (Bruker, 2009)'
_computing_data_collection 'APEX2 (Bruker, 2009)'
_computing_data_reduction SAINT
_computing_molecular_graphics SHELXTL
_computing_publication_material 'SHELXTL and PLATON (Spek, 2009)'
_computing_structure_refinement SHELXTL
_computing_structure_solution 'SHELXTL (Sheldrick, 2008)'
_diffrn_ambient_temperature 100
_diffrn_measured_fraction_theta_full 0.991
_diffrn_measured_fraction_theta_max 0.991
_diffrn_measurement_device_type
;
Bruker SMART APEX II CCD area-detector diffractometer 
;
_diffrn_measurement_method '\f and \w scans'
_diffrn_radiation_monochromator graphite
_diffrn_radiation_source 'fine-focus sealed tube'
_diffrn_radiation_type MoK\a
_diffrn_radiation_wavelength 0.71073
_diffrn_reflns_av_R_equivalents 0.0286
_diffrn_reflns_av_sigmaI/netI 0.0289
_diffrn_reflns_limit_h_max 23
_diffrn_reflns_limit_h_min -23
_diffrn_reflns_limit_k_max 8
_diffrn_reflns_limit_k_min -7
_diffrn_reflns_limit_l_max 21
_diffrn_reflns_limit_l_min -21
_diffrn_reflns_number 8501
_diffrn_reflns_theta_full 25.00
_diffrn_reflns_theta_max 25.00
_diffrn_reflns_theta_min 2.09
_diffrn_standards_number 0
_exptl_absorpt_coefficient_mu 0.531
_exptl_absorpt_correction_T_max 0.9309
_exptl_absorpt_correction_T_min 0.8267
_exptl_absorpt_correction_type multi-scan
_exptl_absorpt_process_details '(<i>SADABS</i>; Bruker, 2009)'
_exptl_crystal_colour yellow
_exptl_crystal_density_diffrn 1.447
_exptl_crystal_description block
_exptl_crystal_F_000 1056
_exptl_crystal_size_max 0.373
_exptl_crystal_size_mid 0.287
_exptl_crystal_size_min 0.137
_refine_diff_density_max 0.522
_refine_diff_density_min -0.253
_refine_diff_density_rms 0.067
_refine_ls_extinction_method none
_refine_ls_goodness_of_fit_ref 1.070
_refine_ls_hydrogen_treatment constr
_refine_ls_matrix_type full
_refine_ls_number_parameters 145
_refine_ls_number_reflns 2061
_refine_ls_number_restraints 0
_refine_ls_restrained_S_all 1.070
_refine_ls_R_factor_all 0.0590
_refine_ls_R_factor_gt 0.0454
_refine_ls_shift/su_max 0.000
_refine_ls_shift/su_mean 0.000
_refine_ls_structure_factor_coef Fsqd
_refine_ls_weighting_details 'calc w=1/[\s^2^(Fo^2^)+(0.0627P)^2^+5.0558P] where P=(Fo^2^+2Fc^2^)/3'
_refine_ls_weighting_scheme calc
_refine_ls_wR_factor_gt 0.1151
_refine_ls_wR_factor_ref 0.1289
_reflns_number_gt 1650
_reflns_number_total 2061
_reflns_threshold_expression I>2\s(I)
_cod_data_source_file jo4008767_si_002_1.cif
_cod_data_source_block Compound_5a
_cod_original_cell_volume 2360.18(1)
_cod_original_sg_symbol_H-M 'C 2/c'
_cod_database_code 4028370

loop_
_symmetry_equiv_pos_as_xyz
'x, y, z'
'-x, y, -z+1/2'
'x+1/2, y+1/2, z'
'-x+1/2, y+1/2, -z+1/2'
'-x, -y, -z'
'x, -y, z-1/2'
'-x+1/2, -y+1/2, -z'
'x+1/2, -y+1/2, z-1/2'

loop_
_atom_site_label
_atom_site_type_symbol
_atom_site_fract_x
_atom_site_fract_y
_atom_site_fract_z
_atom_site_U_iso_or_equiv
_atom_site_adp_type
_atom_site_occupancy
_atom_site_symmetry_multiplicity
_atom_site_calc_flag
_atom_site_refinement_flags
Cl1 Cl 0.13972(4) 0.70757(12) 0.14691(4) 0.0398(3) Uani 1 1 d .
Cl2 Cl 0.30536(4) 0.68666(12) 0.42652(5) 0.0375(3) Uani 1 1 d .
O1 O 0.26469(11) 0.7583(3) 0.26225(13) 0.0392(6) Uani 1 1 d .
O2 O 0.05550(10) 0.5037(3) 0.38219(12) 0.0339(5) Uani 1 1 d .
C1 C 0.10383(14) 0.5325(4) 0.26752(17) 0.0281(7) Uani 1 1 d .
H1A H 0.0606 0.5110 0.2349 0.034 Uiso 1 1 calc R
C2 C 0.15186(15) 0.6273(4) 0.24078(17) 0.0285(7) Uani 1 1 d .
C3 C 0.22009(14) 0.6756(4) 0.28770(17) 0.0275(7) Uani 1 1 d .
C4 C 0.22833(14) 0.6179(4) 0.36925(17) 0.0258(7) Uani 1 1 d .
C5 C 0.18001(14) 0.5247(4) 0.39693(17) 0.0276(7) Uani 1 1 d .
H5A H 0.1869 0.4997 0.4502 0.033 Uiso 1 1 calc R
C6 C 0.11526(14) 0.4582(4) 0.34700(17) 0.0273(7) Uani 1 1 d .
C7 C 0.04656(15) 0.2952(5) 0.39752(18) 0.0309(7) Uani 1 1 d .
C8 C 0.03231(16) 0.2267(5) 0.47141(18) 0.0382(8) Uani 1 1 d .
H8A H 0.0251 0.3280 0.5090 0.046 Uiso 1 1 calc R
H8B H 0.0552 0.1042 0.4937 0.046 Uiso 1 1 calc R
C9 C -0.02147(16) 0.2087(5) 0.39808(18) 0.0368(8) Uani 1 1 d .
H9A H -0.0313 0.0753 0.3758 0.044 Uiso 1 1 calc R
H9B H -0.0613 0.2991 0.3912 0.044 Uiso 1 1 calc R
C10 C 0.10177(15) 0.2351(4) 0.35640(17) 0.0273(7) Uani 1 1 d .
C11 C 0.15315(17) 0.0732(5) 0.37352(19) 0.0361(8) Uani 1 1 d .
H11A H 0.1472 -0.0252 0.4127 0.043 Uiso 1 1 calc R
H11B H 0.2013 0.1044 0.3714 0.043 Uiso 1 1 calc R
C12 C 0.10150(16) 0.0745(5) 0.29987(18) 0.0355(8) Uani 1 1 d .
H12A H 0.1180 0.1062 0.2525 0.043 Uiso 1 1 calc R
H12B H 0.0638 -0.0233 0.2938 0.043 Uiso 1 1 calc R

loop_
_atom_site_aniso_label
_atom_site_aniso_U_11
_atom_site_aniso_U_22
_atom_site_aniso_U_33
_atom_site_aniso_U_23
_atom_site_aniso_U_13
_atom_site_aniso_U_12
Cl1 0.0477(5) 0.0368(5) 0.0347(4) 0.0090(4) 0.0075(4) 0.0009(4)
Cl2 0.0261(4) 0.0414(5) 0.0436(5) -0.0097(4) 0.0032(3) -0.0063(3)
O1 0.0381(13) 0.0367(13) 0.0465(13) 0.0000(11) 0.0173(11) -0.0105(11)
O2 0.0299(11) 0.0284(12) 0.0479(13) 0.0041(10) 0.0181(10) 0.0016(9)
C1 0.0235(14) 0.0270(16) 0.0332(16) -0.0008(14) 0.0041(12) 0.0025(13)
C2 0.0331(16) 0.0218(15) 0.0316(16) 0.0004(13) 0.0087(13) 0.0055(13)
C3 0.0289(15) 0.0173(14) 0.0387(17) -0.0025(13) 0.0128(13) 0.0007(12)
C4 0.0239(14) 0.0198(15) 0.0328(16) -0.0062(13) 0.0035(12) 0.0010(12)
C5 0.0324(16) 0.0229(15) 0.0287(15) -0.0032(13) 0.0090(13) 0.0001(13)
C6 0.0225(14) 0.0246(16) 0.0369(16) -0.0042(14) 0.0111(13) -0.0020(12)
C7 0.0298(16) 0.0288(17) 0.0343(16) 0.0042(14) 0.0069(13) -0.0019(13)
C8 0.0390(18) 0.0408(19) 0.0356(17) 0.0031(16) 0.0090(15) -0.0061(16)
C9 0.0305(16) 0.0388(19) 0.0421(18) 0.0088(16) 0.0096(14) -0.0058(15)
C10 0.0280(15) 0.0222(15) 0.0321(15) 0.0028(13) 0.0065(12) 0.0000(12)
C11 0.0378(17) 0.0255(17) 0.0456(19) 0.0018(16) 0.0101(15) 0.0038(14)
C12 0.0383(18) 0.0288(17) 0.0396(18) -0.0040(15) 0.0079(15) -0.0038(14)

loop_
_atom_type_symbol
_atom_type_description
_atom_type_scat_dispersion_real
_atom_type_scat_dispersion_imag
_atom_type_scat_source
C C 0.0033 0.0016 'International Tables Vol C Tables 4.2.6.8 and 6.1.1.4'
H H 0.0000 0.0000 'International Tables Vol C Tables 4.2.6.8 and 6.1.1.4'
O O 0.0106 0.0060 'International Tables Vol C Tables 4.2.6.8 and 6.1.1.4'
Cl Cl 0.1484 0.1585 'International Tables Vol C Tables 4.2.6.8 and 6.1.1.4'

loop_
_geom_angle_atom_site_label_1
_geom_angle_atom_site_label_2
_geom_angle_atom_site_label_3
_geom_angle
C7 O2 C6 91.0(2)
C2 C1 C6 121.8(3)
C2 C1 H1A 119.1
C6 C1 H1A 119.1
C1 C2 C3 123.4(3)
C1 C2 Cl1 122.0(2)
C3 C2 Cl1 114.6(2)
O1 C3 C2 123.1(3)
O1 C3 C4 122.8(3)
C2 C3 C4 114.1(2)
C5 C4 C3 122.9(3)
C5 C4 Cl2 122.1(2)
C3 C4 Cl2 115.1(2)
C4 C5 C6 121.9(3)
C4 C5 H5A 119.1
C6 C5 H5A 119.1
C1 C6 O2 110.6(2)
C1 C6 C5 115.1(2)
O2 C6 C5 110.9(2)
C1 C6 C10 115.9(2)
O2 C6 C10 89.2(2)
C5 C6 C10 112.3(2)
O2 C7 C9 122.1(3)
O2 C7 C8 121.6(3)
C9 C7 C8 62.1(2)
O2 C7 C10 92.4(2)
C9 C7 C10 131.3(3)
C8 C7 C10 130.0(3)
C7 C8 C9 58.9(2)
C7 C8 H8A 117.9
C9 C8 H8A 117.9
C7 C8 H8B 117.9
C9 C8 H8B 117.9
H8A C8 H8B 115.0
C7 C9 C8 59.0(2)
C7 C9 H9A 117.9
C8 C9 H9A 117.9
C7 C9 H9B 117.9
C8 C9 H9B 117.9
H9A C9 H9B 115.0
C12 C10 C11 60.7(2)
C12 C10 C7 129.1(3)
C11 C10 C7 129.9(3)
C12 C10 C6 128.2(3)
C11 C10 C6 127.8(3)
C7 C10 C6 87.0(2)
C10 C11 C12 59.4(2)
C10 C11 H11A 117.8
C12 C11 H11A 117.8
C10 C11 H11B 117.8
C12 C11 H11B 117.8
H11A C11 H11B 115.0
C10 C12 C11 59.8(2)
C10 C12 H12A 117.8
C11 C12 H12A 117.8
C10 C12 H12B 117.8
C11 C12 H12B 117.8
H12A C12 H12B 114.9

loop_
_geom_bond_atom_site_label_1
_geom_bond_atom_site_label_2
_geom_bond_distance
Cl1 C2 1.734(3)
Cl2 C4 1.732(3)
O1 C3 1.211(3)
O2 C7 1.454(4)
O2 C6 1.483(3)
C1 C2 1.317(4)
C1 C6 1.482(4)
C1 H1A 0.9500
C2 C3 1.486(4)
C3 C4 1.486(4)
C4 C5 1.324(4)
C5 C6 1.486(4)
C5 H5A 0.9500
C6 C10 1.548(4)
C7 C9 1.477(4)
C7 C8 1.479(4)
C7 C10 1.494(4)
C8 C9 1.526(5)
C8 H8A 0.9900
C8 H8B 0.9900
C9 H9A 0.9900
C9 H9B 0.9900
C10 C12 1.483(4)
C10 C11 1.489(4)
C11 C12 1.503(5)
C11 H11A 0.9900
C11 H11B 0.9900
C12 H12A 0.9900
C12 H12B 0.9900

loop_
_geom_torsion_atom_site_label_1
_geom_torsion_atom_site_label_2
_geom_torsion_atom_site_label_3
_geom_torsion_atom_site_label_4
_geom_torsion
C6 C1 C2 C3 -2.5(5)
C6 C1 C2 Cl1 177.9(2)
C1 C2 C3 O1 178.0(3)
Cl1 C2 C3 O1 -2.4(4)
C1 C2 C3 C4 -3.4(4)
Cl1 C2 C3 C4 176.20(19)
O1 C3 C4 C5 -178.9(3)
C2 C3 C4 C5 2.5(4)
O1 C3 C4 Cl2 2.5(4)
C2 C3 C4 Cl2 -176.0(2)
C3 C4 C5 C6 4.3(4)
Cl2 C4 C5 C6 -177.3(2)
C2 C1 C6 O2 135.5(3)
C2 C1 C6 C5 8.9(4)
C2 C1 C6 C10 -125.0(3)
C7 O2 C6 C1 122.4(3)
C7 O2 C6 C5 -108.6(3)
C7 O2 C6 C10 4.9(2)
C4 C5 C6 C1 -9.8(4)
C4 C5 C6 O2 -136.3(3)
C4 C5 C6 C10 125.7(3)
C6 O2 C7 C9 -148.8(3)
C6 O2 C7 C8 136.3(3)
C6 O2 C7 C10 -5.1(2)
O2 C7 C8 C9 112.4(3)
C10 C7 C8 C9 -122.0(4)
O2 C7 C9 C8 -111.6(3)
C10 C7 C9 C8 120.2(4)
O2 C7 C10 C12 -134.1(3)
C9 C7 C10 C12 4.1(6)
C8 C7 C10 C12 89.8(5)
O2 C7 C10 C11 144.1(3)
C9 C7 C10 C11 -77.7(5)
C8 C7 C10 C11 7.9(6)
O2 C7 C10 C6 4.9(2)
C9 C7 C10 C6 143.1(3)
C8 C7 C10 C6 -131.2(3)
C1 C6 C10 C12 22.2(4)
O2 C6 C10 C12 134.8(3)
C5 C6 C10 C12 -112.9(3)
C1 C6 C10 C11 102.1(3)
O2 C6 C10 C11 -145.4(3)
C5 C6 C10 C11 -33.1(4)
C1 C6 C10 C7 -117.4(3)
O2 C6 C10 C7 -4.8(2)
C5 C6 C10 C7 107.4(3)
C7 C10 C11 C12 118.2(4)
C6 C10 C11 C12 -117.5(3)
C7 C10 C12 C11 -119.5(4)
C6 C10 C12 C11 116.9(3)
